data_7246876
loop_
_publ_author_name
'Z\'arate-Rold\'an, Stephany'
'Gimeno, M. Concepci\'on'
'Herrera, Raquel P.'

_publ_section_title
;
 Alkylation of amines with allylic alcohols and deep eutectic solvents as
 metal-free and green promoters
;
_journal_issue 14
_journal_name_full 'Green Chemistry'
_journal_page_first 5601
_journal_page_last 5612
_journal_paper_doi 10.1039/D3GC01017A
_journal_volume 25
_journal_year 2023
_chemical_formula_sum 'C24 H21 N'
_chemical_formula_weight 323.42
_space_group_crystal_system orthorhombic
_space_group_IT_number 19
_space_group_name_Hall 'P 2ac 2ab'
_space_group_name_H-M_alt 'P 21 21 21'
_atom_sites_solution_hydrogens geom
_audit_creation_method SHELXL-2016/6
_audit_update_record
;
2022-11-07 deposited with the CCDC.	2023-05-31 downloaded from the CCDC.
;
_cell_angle_alpha 90
_cell_angle_beta 90
_cell_angle_gamma 90
_cell_formula_units_Z 4
_cell_length_a 7.6105(10)
_cell_length_b 12.1722(14)
_cell_length_c 19.257(2)
_cell_measurement_reflns_used 9759
_cell_measurement_temperature 100(2)
_cell_measurement_theta_max 28.28
_cell_measurement_theta_min 2.37
_cell_volume 1783.9(4)
_computing_structure_refinement 'SHELXL-2016/6 (Sheldrick, 2016)'
_computing_structure_solution 'SHELXT 2018/2 (Sheldrick, 2018)'
_diffrn_ambient_temperature 100(2)
_diffrn_measured_fraction_theta_full 0.996
_diffrn_measured_fraction_theta_max 0.996
_diffrn_measurement_device_type 'Bruker Venture'
_diffrn_measurement_method 'w rotations'
_diffrn_radiation_type MoK\a
_diffrn_radiation_wavelength 0.71073
_diffrn_reflns_av_R_equivalents 0.0477
_diffrn_reflns_av_unetI/netI 0.0306
_diffrn_reflns_Laue_measured_fraction_full 0.996
_diffrn_reflns_Laue_measured_fraction_max 0.996
_diffrn_reflns_limit_h_max 10
_diffrn_reflns_limit_h_min -10
_diffrn_reflns_limit_k_max 16
_diffrn_reflns_limit_k_min -15
_diffrn_reflns_limit_l_max 24
_diffrn_reflns_limit_l_min -25
_diffrn_reflns_number 30439
_diffrn_reflns_point_group_measured_fraction_full 0.998
_diffrn_reflns_point_group_measured_fraction_max 0.998
_diffrn_reflns_theta_full 25.242
_diffrn_reflns_theta_max 28.311
_diffrn_reflns_theta_min 1.979
_exptl_absorpt_coefficient_mu 0.069
_exptl_absorpt_correction_T_max 0.990
_exptl_absorpt_correction_T_min 0.978
_exptl_absorpt_correction_type multi-scan
_exptl_absorpt_process_details SADABS
_exptl_crystal_colour colorless
_exptl_crystal_density_diffrn 1.204
_exptl_crystal_description prism
_exptl_crystal_F_000 688
_exptl_crystal_size_max 0.330
_exptl_crystal_size_mid 0.200
_exptl_crystal_size_min 0.140
_exptl_transmission_factor_max 0.990
_exptl_transmission_factor_min 0.978
_refine_diff_density_max 0.176
_refine_diff_density_min -0.166
_refine_diff_density_rms 0.033
_refine_ls_abs_structure_details
;
 Refined as an inversion twin.
;
_refine_ls_abs_structure_Flack 0(3)
_refine_ls_extinction_method none
_refine_ls_goodness_of_fit_ref 1.043
_refine_ls_hydrogen_treatment constr
_refine_ls_matrix_type full
_refine_ls_number_parameters 228
_refine_ls_number_reflns 4423
_refine_ls_number_restraints 0
_refine_ls_restrained_S_all 1.043
_refine_ls_R_factor_all 0.0321
_refine_ls_R_factor_gt 0.0308
_refine_ls_shift/su_max 0.000
_refine_ls_shift/su_mean 0.000
_refine_ls_structure_factor_coef Fsqd
_refine_ls_weighting_details 'w=1/[\s^2^(Fo^2^)+(0.0444P)^2^+0.2363P] where P=(Fo^2^+2Fc^2^)/3'
_refine_ls_weighting_scheme calc
_refine_ls_wR_factor_gt 0.0812
_refine_ls_wR_factor_ref 0.0822
_reflns_Friedel_coverage 0.751
_reflns_Friedel_fraction_full 1.000
_reflns_Friedel_fraction_max 0.999
_reflns_number_gt 4259
_reflns_number_total 4423
_reflns_threshold_expression 'I > 2\s(I)'
_cod_data_source_file d3gc01017a2.cif
_cod_data_source_block mo_con037v_0ms
_cod_depositor_comments 'Adding full bibliography for 7246876--7246877.cif.'
_cod_database_code 7246876
_shelx_shelxl_version_number 2016/6
_shelx_space_group_comment
;
The symmetry employed for this shelxl refinement is uniquely defined
by the following loop, which should always be used as a source of
symmetry information in preference to the above space-group names.
They are only intended as comments.
;
_shelx_estimated_absorpt_t_min 0.978
_shelx_estimated_absorpt_t_max 0.990

loop_
_space_group_symop_operation_xyz
'x, y, z'
'x+1/2, -y+1/2, -z'
'-x, y+1/2, -z+1/2'
'-x+1/2, -y, z+1/2'

loop_
_atom_site_label
_atom_site_type_symbol
_atom_site_fract_x
_atom_site_fract_y
_atom_site_fract_z
_atom_site_U_iso_or_equiv
_atom_site_adp_type
_atom_site_occupancy
_atom_site_site_symmetry_order
_atom_site_calc_flag
_atom_site_refinement_flags_posn
_atom_site_refinement_flags_adp
_atom_site_refinement_flags_occupancy
_atom_site_disorder_assembly
_atom_site_disorder_group
N1 N 0.14261(16) 0.59830(10) 0.80776(6) 0.0244(3) Uani 1 1 d . . . . .
C1 C 0.13842(19) 0.90200(13) 0.80867(8) 0.0274(3) Uani 1 1 d . . . . .
H1 H 0.104454 0.964639 0.834861 0.033 Uiso 1 1 calc R U . . .
C2 C 0.2221(2) 0.91664(12) 0.74408(8) 0.0266(3) Uani 1 1 d . . . . .
H19 H 0.242384 0.988910 0.727256 0.032 Uiso 1 1 calc R U . . .
C3 C 0.27547(18) 0.82744(12) 0.70469(7) 0.0238(3) Uani 1 1 d . . . . .
H18 H 0.332301 0.838194 0.661290 0.029 Uiso 1 1 calc R U . . .
C4 C 0.24439(17) 0.72115(12) 0.72975(7) 0.0210(3) Uani 1 1 d . . . . .
C5 C 0.27965(17) 0.61247(11) 0.70433(7) 0.0211(3) Uani 1 1 d . . . . .
C6 C 0.36278(18) 0.58304(11) 0.63561(7) 0.0209(3) Uani 1 1 d . . . . .
H6 H 0.281136 0.607049 0.597853 0.025 Uiso 1 1 calc R U . . .
C7 C 0.38854(17) 0.46062(11) 0.62894(7) 0.0217(3) Uani 1 1 d . . . . .
H17 H 0.470109 0.426503 0.659428 0.026 Uiso 1 1 calc R U . . .
C8 C 0.30524(18) 0.39705(12) 0.58346(7) 0.0212(3) Uani 1 1 d . . . . .
H16 H 0.222164 0.431497 0.553764 0.025 Uiso 1 1 calc R U . . .
C9 C 0.33069(17) 0.27772(12) 0.57513(7) 0.0205(3) Uani 1 1 d . . . . .
C10 C 0.42640(18) 0.21466(12) 0.62294(7) 0.0236(3) Uani 1 1 d . . . . .
H13 H 0.473781 0.248618 0.663217 0.028 Uiso 1 1 calc R U . . .
C11 C 0.45252(19) 0.10344(13) 0.61201(8) 0.0271(3) Uani 1 1 d . . . . .
H14 H 0.516873 0.061653 0.645019 0.032 Uiso 1 1 calc R U . . .
C12 C 0.3853(2) 0.05234(12) 0.55307(8) 0.0275(3) Uani 1 1 d . . . . .
H2 H 0.406020 -0.023609 0.545210 0.033 Uiso 1 1 calc R U . . .
C13 C 0.10482(18) 0.79851(13) 0.83461(7) 0.0247(3) Uani 1 1 d . . . . .
H21 H 0.047123 0.788610 0.877911 0.030 Uiso 1 1 calc R U . . .
C14 C 0.15892(17) 0.70881(12) 0.79474(7) 0.0219(3) Uani 1 1 d . . . . .
C15 C 0.0703(2) 0.55102(14) 0.87083(8) 0.0315(3) Uani 1 1 d . . . . .
H3 H 0.147128 0.568574 0.910133 0.047 Uiso 1 1 calc R U . . .
H4 H 0.061943 0.471091 0.865679 0.047 Uiso 1 1 calc R U . . .
H5 H -0.046986 0.581486 0.879239 0.047 Uiso 1 1 calc R U . . .
C16 C 0.21648(18) 0.54132(12) 0.75330(7) 0.0239(3) Uani 1 1 d . . . . .
H20 H 0.222682 0.463524 0.750189 0.029 Uiso 1 1 calc R U . . .
C17 C 0.54015(17) 0.63956(11) 0.62372(7) 0.0200(3) Uani 1 1 d . . . . .
C18 C 0.64600(18) 0.67325(12) 0.67871(7) 0.0237(3) Uani 1 1 d . . . . .
H11 H 0.605219 0.665017 0.725048 0.028 Uiso 1 1 calc R U . . .
C19 C 0.81069(19) 0.71880(13) 0.66659(8) 0.0264(3) Uani 1 1 d . . . . .
H10 H 0.881947 0.741066 0.704578 0.032 Uiso 1 1 calc R U . . .
C20 C 0.87108(19) 0.73179(12) 0.59922(8) 0.0269(3) Uani 1 1 d . . . . .
H7 H 0.983854 0.762552 0.590912 0.032 Uiso 1 1 calc R U . . .
C21 C 0.7659(2) 0.69959(12) 0.54382(8) 0.0263(3) Uani 1 1 d . . . . .
H9 H 0.805719 0.709584 0.497496 0.032 Uiso 1 1 calc R U . . .
C22 C 0.60231(19) 0.65275(11) 0.55627(7) 0.0232(3) Uani 1 1 d . . . . .
H8 H 0.532057 0.629451 0.518243 0.028 Uiso 1 1 calc R U . . .
C23 C 0.26003(18) 0.22462(12) 0.51698(7) 0.0236(3) Uani 1 1 d . . . . .
H12 H 0.192131 0.265462 0.484622 0.028 Uiso 1 1 calc R U . . .
C24 C 0.2876(2) 0.11315(12) 0.50584(8) 0.0272(3) Uani 1 1 d . . . . .
H15 H 0.239622 0.078552 0.465890 0.033 Uiso 1 1 calc R U . . .

loop_
_atom_site_aniso_label
_atom_site_aniso_U_11
_atom_site_aniso_U_22
_atom_site_aniso_U_33
_atom_site_aniso_U_23
_atom_site_aniso_U_13
_atom_site_aniso_U_12
N1 0.0192(5) 0.0323(6) 0.0216(6) -0.0014(5) 0.0023(5) -0.0029(5)
C1 0.0212(6) 0.0349(7) 0.0263(7) -0.0054(6) -0.0022(5) 0.0058(6)
C2 0.0239(7) 0.0286(7) 0.0274(7) 0.0007(5) -0.0034(6) 0.0026(6)
C3 0.0181(6) 0.0315(7) 0.0218(6) 0.0004(5) -0.0012(5) 0.0011(5)
C4 0.0132(5) 0.0309(7) 0.0190(6) -0.0021(5) -0.0027(5) 0.0008(5)
C5 0.0136(5) 0.0286(6) 0.0212(6) -0.0019(5) -0.0007(5) -0.0012(5)
C6 0.0157(5) 0.0287(6) 0.0183(6) -0.0017(5) -0.0006(5) -0.0007(5)
C7 0.0149(6) 0.0291(7) 0.0210(6) -0.0013(5) -0.0010(5) -0.0003(5)
C8 0.0157(6) 0.0291(6) 0.0189(6) -0.0003(5) 0.0002(5) -0.0004(5)
C9 0.0144(5) 0.0291(6) 0.0180(6) -0.0013(5) 0.0010(5) -0.0033(5)
C10 0.0179(6) 0.0328(7) 0.0200(6) -0.0006(5) -0.0014(5) -0.0025(5)
C11 0.0198(6) 0.0331(7) 0.0283(7) 0.0044(6) 0.0012(6) 0.0007(6)
C12 0.0266(7) 0.0281(6) 0.0278(7) -0.0007(6) 0.0056(6) -0.0024(6)
C13 0.0151(6) 0.0371(7) 0.0220(6) -0.0036(5) -0.0009(5) 0.0020(5)
C14 0.0134(5) 0.0312(7) 0.0211(6) -0.0006(5) -0.0017(5) -0.0001(5)
C15 0.0300(7) 0.0404(8) 0.0240(7) 0.0006(6) 0.0061(6) -0.0078(7)
C16 0.0182(6) 0.0298(7) 0.0236(6) -0.0027(5) 0.0002(5) -0.0033(5)
C17 0.0158(6) 0.0230(6) 0.0210(6) -0.0010(5) -0.0004(5) 0.0017(5)
C18 0.0185(6) 0.0315(7) 0.0213(6) 0.0006(5) -0.0003(5) 0.0010(5)
C19 0.0175(6) 0.0343(7) 0.0274(7) -0.0009(6) -0.0028(5) -0.0003(6)
C20 0.0183(6) 0.0287(7) 0.0337(7) 0.0003(6) 0.0039(5) -0.0014(5)
C21 0.0262(7) 0.0284(7) 0.0243(6) 0.0002(5) 0.0062(6) -0.0002(6)
C22 0.0235(7) 0.0255(6) 0.0206(6) -0.0020(5) 0.0006(5) 0.0006(5)
C23 0.0198(6) 0.0317(7) 0.0193(6) 0.0001(5) -0.0017(5) -0.0040(5)
C24 0.0286(7) 0.0314(7) 0.0216(6) -0.0035(5) 0.0023(6) -0.0074(6)

loop_
_atom_type_symbol
_atom_type_description
_atom_type_scat_dispersion_real
_atom_type_scat_dispersion_imag
_atom_type_scat_source
C C 0.0033 0.0016 'International Tables Vol C Tables 4.2.6.8 and 6.1.1.4'
H H 0.0000 0.0000 'International Tables Vol C Tables 4.2.6.8 and 6.1.1.4'
N N 0.0061 0.0033 'International Tables Vol C Tables 4.2.6.8 and 6.1.1.4'

loop_
_geom_angle_atom_site_label_1
_geom_angle_atom_site_label_2
_geom_angle_atom_site_label_3
_geom_angle
_geom_angle_site_symmetry_1
_geom_angle_site_symmetry_3
_geom_angle_publ_flag
C14 N1 C16 108.50(12) . . ?
C14 N1 C15 125.08(13) . . ?
C16 N1 C15 126.29(13) . . ?
C13 C1 C2 121.28(13) . . ?
C13 C1 H1 119.4 . . ?
C2 C1 H1 119.4 . . ?
C3 C2 C1 121.12(14) . . ?
C3 C2 H19 119.4 . . ?
C1 C2 H19 119.4 . . ?
C2 C3 C4 119.06(13) . . ?
C2 C3 H18 120.5 . . ?
C4 C3 H18 120.5 . . ?
C3 C4 C14 118.63(12) . . ?
C3 C4 C5 134.57(12) . . ?
C14 C4 C5 106.80(12) . . ?
C16 C5 C4 106.42(12) . . ?
C16 C5 C6 126.97(13) . . ?
C4 C5 C6 126.57(12) . . ?
C7 C6 C5 111.31(11) . . ?
C7 C6 C17 108.44(11) . . ?
C5 C6 C17 113.18(11) . . ?
C7 C6 H6 107.9 . . ?
C5 C6 H6 107.9 . . ?
C17 C6 H6 107.9 . . ?
C8 C7 C6 124.68(13) . . ?
C8 C7 H17 117.7 . . ?
C6 C7 H17 117.7 . . ?
C7 C8 C9 125.63(13) . . ?
C7 C8 H16 117.2 . . ?
C9 C8 H16 117.2 . . ?
C23 C9 C10 118.14(13) . . ?
C23 C9 C8 119.43(13) . . ?
C10 C9 C8 122.41(12) . . ?
C11 C10 C9 120.66(13) . . ?
C11 C10 H13 119.7 . . ?
C9 C10 H13 119.7 . . ?
C10 C11 C12 120.54(14) . . ?
C10 C11 H14 119.7 . . ?
C12 C11 H14 119.7 . . ?
C24 C12 C11 119.53(14) . . ?
C24 C12 H2 120.2 . . ?
C11 C12 H2 120.2 . . ?
C1 C13 C14 117.40(13) . . ?
C1 C13 H21 121.3 . . ?
C14 C13 H21 121.3 . . ?
N1 C14 C13 129.67(13) . . ?
N1 C14 C4 107.82(12) . . ?
C13 C14 C4 122.51(13) . . ?
N1 C15 H3 109.5 . . ?
N1 C15 H4 109.5 . . ?
H3 C15 H4 109.5 . . ?
N1 C15 H5 109.5 . . ?
H3 C15 H5 109.5 . . ?
H4 C15 H5 109.5 . . ?
C5 C16 N1 110.46(13) . . ?
C5 C16 H20 124.8 . . ?
N1 C16 H20 124.8 . . ?
C22 C17 C18 118.63(13) . . ?
C22 C17 C6 119.39(12) . . ?
C18 C17 C6 121.89(12) . . ?
C19 C18 C17 120.76(13) . . ?
C19 C18 H11 119.6 . . ?
C17 C18 H11 119.6 . . ?
C20 C19 C18 120.11(14) . . ?
C20 C19 H10 119.9 . . ?
C18 C19 H10 119.9 . . ?
C19 C20 C21 119.70(13) . . ?
C19 C20 H7 120.2 . . ?
C21 C20 H7 120.2 . . ?
C22 C21 C20 119.94(13) . . ?
C22 C21 H9 120.0 . . ?
C20 C21 H9 120.0 . . ?
C21 C22 C17 120.85(13) . . ?
C21 C22 H8 119.6 . . ?
C17 C22 H8 119.6 . . ?
C24 C23 C9 121.08(14) . . ?
C24 C23 H12 119.5 . . ?
C9 C23 H12 119.5 . . ?
C12 C24 C23 120.02(14) . . ?
C12 C24 H15 120.0 . . ?
C23 C24 H15 120.0 . . ?

loop_
_geom_bond_atom_site_label_1
_geom_bond_atom_site_label_2
_geom_bond_distance
_geom_bond_site_symmetry_2
_geom_bond_publ_flag
N1 C14 1.3739(18) . ?
N1 C16 1.3773(18) . ?
N1 C15 1.4524(18) . ?
C1 C13 1.379(2) . ?
C1 C2 1.409(2) . ?
C1 H1 0.9500 . ?
C2 C3 1.385(2) . ?
C2 H19 0.9500 . ?
C3 C4 1.401(2) . ?
C3 H18 0.9500 . ?
C4 C14 1.4185(18) . ?
C4 C5 1.4358(19) . ?
C5 C16 1.368(2) . ?
C5 C6 1.5098(18) . ?
C6 C7 1.5085(19) . ?
C6 C17 1.5323(19) . ?
C6 H6 1.0000 . ?
C7 C8 1.3296(19) . ?
C7 H17 0.9500 . ?
C8 C9 1.4741(19) . ?
C8 H16 0.9500 . ?
C9 C23 1.4002(18) . ?
C9 C10 1.4026(19) . ?
C10 C11 1.384(2) . ?
C10 H13 0.9500 . ?
C11 C12 1.392(2) . ?
C11 H14 0.9500 . ?
C12 C24 1.388(2) . ?
C12 H2 0.9500 . ?
C13 C14 1.397(2) . ?
C13 H21 0.9500 . ?
C15 H3 0.9800 . ?
C15 H4 0.9800 . ?
C15 H5 0.9800 . ?
C16 H20 0.9500 . ?
C17 C22 1.3916(19) . ?
C17 C18 1.3924(19) . ?
C18 C19 1.390(2) . ?
C18 H11 0.9500 . ?
C19 C20 1.385(2) . ?
C19 H10 0.9500 . ?
C20 C21 1.390(2) . ?
C20 H7 0.9500 . ?
C21 C22 1.390(2) . ?
C21 H9 0.9500 . ?
C22 H8 0.9500 . ?
C23 C24 1.390(2) . ?
C23 H12 0.9500 . ?
C24 H15 0.9500 . ?

loop_
_geom_torsion_atom_site_label_1
_geom_torsion_atom_site_label_2
_geom_torsion_atom_site_label_3
_geom_torsion_atom_site_label_4
_geom_torsion
_geom_torsion_site_symmetry_1
_geom_torsion_site_symmetry_2
_geom_torsion_site_symmetry_3
_geom_torsion_site_symmetry_4
_geom_torsion_publ_flag
C13 C1 C2 C3 -0.7(2) . . . . ?
C1 C2 C3 C4 0.3(2) . . . . ?
C2 C3 C4 C14 0.09(19) . . . . ?
C2 C3 C4 C5 179.99(14) . . . . ?
C3 C4 C5 C16 -179.97(15) . . . . ?
C14 C4 C5 C16 -0.07(14) . . . . ?
C3 C4 C5 C6 -2.4(2) . . . . ?
C14 C4 C5 C6 177.47(12) . . . . ?
C16 C5 C6 C7 -6.38(19) . . . . ?
C4 C5 C6 C7 176.58(12) . . . . ?
C16 C5 C6 C17 -128.81(15) . . . . ?
C4 C5 C6 C17 54.15(18) . . . . ?
C5 C6 C7 C8 113.78(15) . . . . ?
C17 C6 C7 C8 -121.09(14) . . . . ?
C6 C7 C8 C9 178.79(13) . . . . ?
C7 C8 C9 C23 -167.94(14) . . . . ?
C7 C8 C9 C10 10.9(2) . . . . ?
C23 C9 C10 C11 1.1(2) . . . . ?
C8 C9 C10 C11 -177.74(13) . . . . ?
C9 C10 C11 C12 0.5(2) . . . . ?
C10 C11 C12 C24 -1.6(2) . . . . ?
C2 C1 C13 C14 0.7(2) . . . . ?
C16 N1 C14 C13 -179.82(14) . . . . ?
C15 N1 C14 C13 -3.7(2) . . . . ?
C16 N1 C14 C4 0.52(15) . . . . ?
C15 N1 C14 C4 176.62(13) . . . . ?
C1 C13 C14 N1 -179.99(14) . . . . ?
C1 C13 C14 C4 -0.4(2) . . . . ?
C3 C4 C14 N1 179.65(12) . . . . ?
C5 C4 C14 N1 -0.28(14) . . . . ?
C3 C4 C14 C13 -0.04(19) . . . . ?
C5 C4 C14 C13 -179.97(12) . . . . ?
C4 C5 C16 N1 0.39(16) . . . . ?
C6 C5 C16 N1 -177.13(12) . . . . ?
C14 N1 C16 C5 -0.58(16) . . . . ?
C15 N1 C16 C5 -176.63(13) . . . . ?
C7 C6 C17 C22 78.50(15) . . . . ?
C5 C6 C17 C22 -157.48(12) . . . . ?
C7 C6 C17 C18 -98.09(15) . . . . ?
C5 C6 C17 C18 25.92(18) . . . . ?
C22 C17 C18 C19 -0.2(2) . . . . ?
C6 C17 C18 C19 176.40(13) . . . . ?
C17 C18 C19 C20 0.4(2) . . . . ?
C18 C19 C20 C21 0.3(2) . . . . ?
C19 C20 C21 C22 -1.2(2) . . . . ?
C20 C21 C22 C17 1.4(2) . . . . ?
C18 C17 C22 C21 -0.6(2) . . . . ?
C6 C17 C22 C21 -177.35(12) . . . . ?
C10 C9 C23 C24 -1.7(2) . . . . ?
C8 C9 C23 C24 177.25(13) . . . . ?
C11 C12 C24 C23 1.1(2) . . . . ?
C9 C23 C24 C12 0.6(2) . . . . ?
